data_4110787
loop_
_publ_author_name
'Sanjit Konar'
'Nattamai Bhuvanesh'
'Abraham Clearfield'

_publ_section_title
;
 Oxo-, Hydroxo-, and Peroxo-Bridged Fe(III) Phosphonate Cages
;
_journal_name_full 'Journal of the American Chemical Society'
_journal_page_first 9604
_journal_page_last 9605
_journal_paper_doi 10.1021/ja063388s
_journal_volume 128
_journal_year 2006
_chemical_formula_sum 'C78 H119 Fe4 N8 O18 P3'
_chemical_formula_weight 1771.27
_chemical_name_systematic
; 
 ? 
;
_space_group_IT_number 14
_symmetry_cell_setting monoclinic
_symmetry_space_group_name_Hall '-P 2ybc'
_symmetry_space_group_name_H-M 'P 1 21/c 1'
_atom_sites_solution_hydrogens geom
_atom_sites_solution_primary direct
_atom_sites_solution_secondary difmap
_audit_creation_method SHELXL-97
_cell_angle_alpha 90.00
_cell_angle_beta 92.539(13)
_cell_angle_gamma 90.00
_cell_formula_units_Z 4
_cell_length_a 21.865(16)
_cell_length_b 19.796(15)
_cell_length_c 20.370(15)
_cell_measurement_temperature 110(2)
_cell_volume 8808(11)
_computing_cell_refinement 'Bruker SMART'
_computing_data_collection 'Bruker SMART'
_computing_data_reduction 'Bruker SAINT'
_computing_molecular_graphics 'Bruker SHELXTL'
_computing_publication_material 'Bruker SHELXTL'
_computing_structure_refinement 'SHELXL-97 (Sheldrick, 1997)'
_computing_structure_solution 'SHELXS-97 (Sheldrick, 1990)'
_diffrn_ambient_temperature 110(2)
_diffrn_measured_fraction_theta_full 0.999
_diffrn_measured_fraction_theta_max 0.999
_diffrn_measurement_device_type 'CCD area detector'
_diffrn_measurement_method 'phi and omega scans'
_diffrn_radiation_monochromator graphite
_diffrn_radiation_source 'fine-focus sealed tube'
_diffrn_radiation_type MoK\a
_diffrn_radiation_wavelength 0.71073
_diffrn_reflns_av_R_equivalents 0.0469
_diffrn_reflns_av_sigmaI/netI 0.0382
_diffrn_reflns_limit_h_max 24
_diffrn_reflns_limit_h_min -24
_diffrn_reflns_limit_k_max 22
_diffrn_reflns_limit_k_min -22
_diffrn_reflns_limit_l_max 22
_diffrn_reflns_limit_l_min -22
_diffrn_reflns_number 54939
_diffrn_reflns_theta_full 23.53
_diffrn_reflns_theta_max 23.53
_diffrn_reflns_theta_min 0.93
_exptl_absorpt_coefficient_mu 3.735
_exptl_absorpt_correction_type 'Bruker SADABS V2.10'
_exptl_crystal_colour Orange
_exptl_crystal_density_diffrn 2.032
_exptl_crystal_description Polygonal
_exptl_crystal_F_000 5229
_exptl_crystal_size_max 0.10
_exptl_crystal_size_mid 0.10
_exptl_crystal_size_min 0.09
_refine_diff_density_max 3.203
_refine_diff_density_min -0.976
_refine_diff_density_rms 0.195
_refine_ls_extinction_method none
_refine_ls_goodness_of_fit_ref 1.610
_refine_ls_hydrogen_treatment mixed
_refine_ls_matrix_type full
_refine_ls_number_parameters 1004
_refine_ls_number_reflns 13064
_refine_ls_number_restraints 599
_refine_ls_restrained_S_all 1.604
_refine_ls_R_factor_all 0.1197
_refine_ls_R_factor_gt 0.1045
_refine_ls_shift/su_max 3.409
_refine_ls_shift/su_mean 0.082
_refine_ls_structure_factor_coef Fsqd
_refine_ls_weighting_details 'calc w=1/[\s^2^(Fo^2^)+(0.2000P)^2^+0.0000P] where P=(Fo^2^+2Fc^2^)/3'
_refine_ls_weighting_scheme calc
_refine_ls_wR_factor_gt 0.3175
_refine_ls_wR_factor_ref 0.3506
_reflns_number_gt 10676
_reflns_number_total 13064
_reflns_threshold_expression >2sigma(I)
_cod_data_source_file ja063388ssi20060515_052817.cif
_cod_data_source_block 4
_cod_database_code 4110787

loop_
_symmetry_equiv_pos_as_xyz
'x, y, z'
'-x, y+1/2, -z+1/2'
'-x, -y, -z'
'x, -y-1/2, z-1/2'

loop_
_atom_site_label
_atom_site_type_symbol
_atom_site_fract_x
_atom_site_fract_y
_atom_site_fract_z
_atom_site_U_iso_or_equiv
_atom_site_adp_type
_atom_site_occupancy
_atom_site_symmetry_multiplicity
_atom_site_calc_flag
_atom_site_refinement_flags
C18 C 0.2055(7) 0.4269(13) -0.1564(7) 0.243(10) Uani 1 1 d DU
H18A H 0.1775 0.4645 -0.1632 0.291 Uiso 1 1 calc R
H18B H 0.1941 0.3917 -0.1878 0.291 Uiso 1 1 calc R
N1 N 0.4068(2) 0.6221(2) 0.1340(2) 0.0359(12) Uani 1 1 d DU
C1 C 0.4075(3) 0.6492(3) 0.0748(3) 0.0442(15) Uani 1 1 d DU
H1 H 0.3703 0.6571 0.0521 0.053 Uiso 1 1 calc R
C2 C 0.4622(3) 0.6670(4) 0.0446(4) 0.063(2) Uani 1 1 d DU
H2 H 0.4612 0.6861 0.0029 0.076 Uiso 1 1 calc R
C3 C 0.5167(3) 0.6551(4) 0.0783(4) 0.060(2) Uani 1 1 d DU
H3 H 0.5535 0.6656 0.0595 0.072 Uiso 1 1 calc R
C4 C 0.5164(3) 0.6269(4) 0.1419(4) 0.062(2) Uani 1 1 d DU
H4 H 0.5528 0.6195 0.1662 0.074 Uiso 1 1 calc R
C5 C 0.4607(3) 0.6105(4) 0.1672(4) 0.0494(17) Uani 1 1 d DU
H5 H 0.4603 0.5906 0.2085 0.059 Uiso 1 1 calc R
N4 N 0.2988(3) 0.3204(3) 0.0918(4) 0.0637(18) Uani 1 1 d DU
C6 C 0.2878(7) 0.2648(8) 0.0595(9) 0.173(7) Uani 1 1 d DU
H6 H 0.2472 0.2513 0.0534 0.207 Uiso 1 1 calc R
C7 C 0.3339(9) 0.2228(8) 0.0327(9) 0.175(7) Uani 1 1 d DU
H7 H 0.3232 0.1840 0.0092 0.210 Uiso 1 1 calc R
C8 C 0.3946(10) 0.2414(11) 0.0425(11) 0.216(10) Uani 1 1 d DU
H8 H 0.4256 0.2123 0.0306 0.259 Uiso 1 1 calc R
C9 C 0.4092(7) 0.3054(12) 0.0711(9) 0.203(9) Uani 1 1 d DU
H9 H 0.4485 0.3237 0.0731 0.244 Uiso 1 1 calc R
C10 C 0.3582(5) 0.3377(9) 0.0958(7) 0.162(6) Uani 1 1 d DU
H10 H 0.3668 0.3776 0.1186 0.195 Uiso 1 1 calc R
C11 C 0.0782(3) 0.4139(3) 0.2750(3) 0.0351(13) Uani 1 1 d U
H11A H 0.0489 0.4092 0.2382 0.042 Uiso 1 1 calc R
H11B H 0.0928 0.3689 0.2866 0.042 Uiso 1 1 calc R
C12 C 0.0736(3) 0.6587(3) 0.0738(3) 0.0409(14) Uani 1 1 d U
H12 H 0.1096 0.6633 0.0515 0.049 Uiso 1 1 calc R
C13 C 0.2217(3) 0.5379(4) -0.0181(3) 0.0429(15) Uani 1 1 d U
H13A H 0.1801 0.5245 -0.0304 0.051 Uiso 1 1 calc R
H13B H 0.2252 0.5858 -0.0272 0.051 Uiso 1 1 calc R
C14 C 0.1559(3) 0.6594(3) 0.3206(3) 0.0389(14) Uani 1 1 d U
C15 C 0.4095(3) 0.4014(3) 0.2725(3) 0.0360(14) Uani 1 1 d U
H15A H 0.3956 0.3579 0.2878 0.043 Uiso 1 1 calc R
H15B H 0.4337 0.3932 0.2346 0.043 Uiso 1 1 calc R
C16 C 0.2487(3) 0.7952(3) 0.1232(3) 0.0384(14) Uani 1 1 d U
C17 C 0.1729(3) 0.2750(3) 0.1448(3) 0.0465(16) Uani 1 1 d U
C19 C 0.0189(3) 0.6748(3) 0.0408(4) 0.0476(16) Uani 1 1 d U
H19 H 0.0184 0.6899 -0.0025 0.057 Uiso 1 1 calc R
C20 C 0.1306(3) 0.7133(3) 0.3657(3) 0.0474(16) Uani 1 1 d U
C21 C 0.3949(3) 0.6962(4) 0.3581(3) 0.0503(17) Uani 1 1 d U
C22 C 0.3087(4) 0.5067(3) 0.4553(3) 0.0496(17) Uani 1 1 d U
H22 H 0.3450 0.5120 0.4339 0.060 Uiso 1 1 calc R
C23 C -0.0172(3) 0.3316(3) 0.3261(4) 0.057(2) Uani 1 1 d DU
H23A H 0.0152 0.2991 0.3240 0.086 Uiso 1 1 calc R
H23B H -0.0282 0.3474 0.2826 0.086 Uiso 1 1 calc R
H23C H -0.0521 0.3109 0.3448 0.086 Uiso 1 1 calc R
C24 C 0.2596(5) 0.4783(4) 0.5531(4) 0.066(2) Uani 1 1 d U
H24 H 0.2610 0.4627 0.5962 0.079 Uiso 1 1 calc R
C25 C -0.0318(3) 0.6456(4) 0.1378(4) 0.0513(17) Uani 1 1 d U
H25 H -0.0672 0.6409 0.1609 0.062 Uiso 1 1 calc R
C26 C -0.0481(3) 0.4404(4) 0.3852(3) 0.0492(17) Uani 1 1 d U
H26 H -0.0721 0.4258 0.4221 0.059 Uiso 1 1 calc R
C27 C 0.3101(4) 0.4880(4) 0.5219(4) 0.059(2) Uani 1 1 d U
H27 H 0.3477 0.4824 0.5443 0.071 Uiso 1 1 calc R
C28 C -0.0346(3) 0.6680(4) 0.0729(4) 0.0516(18) Uani 1 1 d U
H28 H -0.0720 0.6782 0.0518 0.062 Uiso 1 1 calc R
C29 C 0.2047(4) 0.4917(4) 0.5202(4) 0.062(2) Uani 1 1 d U
H29 H 0.1683 0.4885 0.5419 0.074 Uiso 1 1 calc R
C30 C 0.5152(4) 0.3220(4) 0.3179(4) 0.063(2) Uani 1 1 d U
H30A H 0.5227 0.3390 0.2749 0.094 Uiso 1 1 calc R
H30B H 0.4827 0.2894 0.3149 0.094 Uiso 1 1 calc R
H30C H 0.5517 0.3009 0.3362 0.094 Uiso 1 1 calc R
C31 C 0.2041(3) 0.5099(3) 0.4550(3) 0.0469(16) Uani 1 1 d U
H31 H 0.1665 0.5175 0.4331 0.056 Uiso 1 1 calc R
C32 C 0.3143(6) 0.4120(8) -0.1155(6) 0.156(6) Uani 1 1 d DU
H32A H 0.3215 0.3655 -0.1282 0.188 Uiso 1 1 calc R
H32B H 0.3530 0.4349 -0.1065 0.188 Uiso 1 1 calc R
C33 C 0.0253(3) 0.6306(3) 0.1673(3) 0.0414(15) Uani 1 1 d U
H33 H 0.0271 0.6155 0.2106 0.050 Uiso 1 1 calc R
C34 C 0.1856(4) 0.7530(4) 0.3970(4) 0.067(2) Uani 1 1 d U
H34A H 0.1710 0.7858 0.4273 0.100 Uiso 1 1 calc R
H34B H 0.2070 0.7756 0.3632 0.100 Uiso 1 1 calc R
H34C H 0.2129 0.7223 0.4200 0.100 Uiso 1 1 calc R
C35 C 0.4644(3) 0.4298(9) 0.0860(9) 0.215(12) Uani 1 1 d RU
C36 C 0.0977(4) 0.6780(4) 0.4202(4) 0.067(2) Uani 1 1 d U
H36A H 0.0846 0.7109 0.4512 0.101 Uiso 1 1 calc R
H36B H 0.1251 0.6465 0.4420 0.101 Uiso 1 1 calc R
H36C H 0.0627 0.6543 0.4017 0.101 Uiso 1 1 calc R
C37 C 0.0047(4) 0.3921(3) 0.3695(3) 0.070(2) Uani 1 1 d DU
C38 C 0.4272(9) 0.4743(10) 0.0501(11) 0.201(10) Uani 1 1 d U
H38A H 0.4099 0.5065 0.0793 0.302 Uiso 1 1 calc R
H38B H 0.3949 0.4497 0.0274 0.302 Uiso 1 1 calc R
H38C H 0.4511 0.4977 0.0189 0.302 Uiso 1 1 calc R
C39 C 0.1322(3) 0.2120(4) 0.1448(4) 0.0539(18) Uani 1 1 d U
C40 C 0.5177(3) 0.4992(4) 0.3925(5) 0.067(2) Uani 1 1 d U
H40A H 0.4939 0.4998 0.4316 0.080 Uiso 1 1 calc R
H40B H 0.5466 0.5364 0.3934 0.080 Uiso 1 1 calc R
C41 C 0.0456(4) 0.4418(3) 0.3320(5) 0.078(3) Uani 1 1 d DU
H41 H 0.0795 0.4499 0.3643 0.094 Uiso 1 1 calc R
C42 C 0.5797(4) 0.4499(7) 0.3169(5) 0.110(4) Uani 1 1 d DU
H42A H 0.5900 0.4104 0.2916 0.132 Uiso 1 1 calc R
H42B H 0.6166 0.4761 0.3264 0.132 Uiso 1 1 calc R
C43 C 0.4783(4) 0.4964(5) 0.3295(5) 0.113(4) Uani 1 1 d DU
H43 H 0.4497 0.5341 0.3231 0.136 Uiso 1 1 calc R
C44 C 0.2703(9) 0.4180(9) -0.0583(9) 0.183(7) Uani 1 1 d DU
H44 H 0.2841 0.3985 -0.0159 0.219 Uiso 1 1 calc R
C45 C 0.5487(3) 0.4297(4) 0.3810(4) 0.076(3) Uani 1 1 d DU
H45 H 0.5767 0.4142 0.4168 0.091 Uiso 1 1 calc R
C46 C 0.3676(5) 0.7645(5) 0.3477(7) 0.108(4) Uani 1 1 d U
H46A H 0.3286 0.7663 0.3676 0.162 Uiso 1 1 calc R
H46B H 0.3622 0.7732 0.3015 0.162 Uiso 1 1 calc R
H46C H 0.3943 0.7979 0.3675 0.162 Uiso 1 1 calc R
C47 C 0.0894(4) 0.7626(5) 0.3259(5) 0.080(3) Uani 1 1 d U
H47A H 0.0544 0.7389 0.3076 0.120 Uiso 1 1 calc R
H47B H 0.1119 0.7818 0.2911 0.120 Uiso 1 1 calc R
H47C H 0.0762 0.7980 0.3542 0.120 Uiso 1 1 calc R
C48 C -0.0184(4) 0.5084(4) 0.3948(4) 0.0544(18) Uani 1 1 d U
H48A H 0.0102 0.5095 0.4325 0.065 Uiso 1 1 calc R
H48B H -0.0482 0.5445 0.3980 0.065 Uiso 1 1 calc R
C49 C 0.4514(4) 0.4323(4) 0.3266(5) 0.086(3) Uani 1 1 d DU
H49 H 0.4212 0.4386 0.3602 0.103 Uiso 1 1 calc R
C50 C 0.2983(4) 0.8075(4) 0.0743(6) 0.083(3) Uani 1 1 d U
H50A H 0.3059 0.8551 0.0710 0.125 Uiso 1 1 calc R
H50B H 0.2849 0.7903 0.0320 0.125 Uiso 1 1 calc R
H50C H 0.3352 0.7848 0.0890 0.125 Uiso 1 1 calc R
C51 C 0.2650(5) 0.5001(5) -0.0623(4) 0.080(3) Uani 1 1 d U
H51 H 0.3059 0.5164 -0.0486 0.096 Uiso 1 1 calc R
C52 C 0.1889(3) 0.8166(4) 0.0915(6) 0.082(3) Uani 1 1 d U
H52A H 0.1583 0.8179 0.1238 0.123 Uiso 1 1 calc R
H52B H 0.1769 0.7851 0.0575 0.123 Uiso 1 1 calc R
H52C H 0.1932 0.8608 0.0727 0.123 Uiso 1 1 calc R
C53 C 0.4616(4) 0.6975(6) 0.3321(6) 0.101(4) Uani 1 1 d U
H53A H 0.4598 0.6925 0.2852 0.151 Uiso 1 1 calc R
H53B H 0.4850 0.6610 0.3516 0.151 Uiso 1 1 calc R
H53C H 0.4808 0.7397 0.3438 0.151 Uiso 1 1 calc R
C54 C -0.0875(4) 0.4590(6) 0.3220(7) 0.097(3) Uani 1 1 d U
H54A H -0.1233 0.4851 0.3327 0.116 Uiso 1 1 calc R
H54B H -0.1006 0.4188 0.2980 0.116 Uiso 1 1 calc R
C55 C 0.3993(6) 0.6760(6) 0.4301(5) 0.116(5) Uani 1 1 d U
H55A H 0.4293 0.7037 0.4530 0.174 Uiso 1 1 calc R
H55B H 0.4113 0.6295 0.4337 0.174 Uiso 1 1 calc R
H55C H 0.3603 0.6821 0.4489 0.174 Uiso 1 1 calc R
C56 C 0.0291(6) 0.3675(7) 0.4370(5) 0.119(5) Uani 1 1 d U
H56A H 0.0509 0.3259 0.4320 0.178 Uiso 1 1 calc R
H56B H -0.0046 0.3604 0.4649 0.178 Uiso 1 1 calc R
H56C H 0.0562 0.4009 0.4563 0.178 Uiso 1 1 calc R
C57 C -0.0424(5) 0.5022(5) 0.2816(6) 0.092(3) Uani 1 1 d U
H57A H -0.0317 0.4790 0.2418 0.110 Uiso 1 1 calc R
H57B H -0.0599 0.5459 0.2701 0.110 Uiso 1 1 calc R
C58 C 0.1705(5) 0.1512(5) 0.1480(9) 0.133(6) Uani 1 1 d U
H58A H 0.1904 0.1478 0.1909 0.200 Uiso 1 1 calc R
H58B H 0.2008 0.1538 0.1154 0.200 Uiso 1 1 calc R
H58C H 0.1453 0.1120 0.1400 0.200 Uiso 1 1 calc R
C59 C 0.2069(5) 0.5564(7) -0.1626(5) 0.099(4) Uani 1 1 d U
H59A H 0.1777 0.5633 -0.1294 0.148 Uiso 1 1 calc R
H59B H 0.1884 0.5304 -0.1980 0.148 Uiso 1 1 calc R
H59C H 0.2197 0.5994 -0.1790 0.148 Uiso 1 1 calc R
C60 C 0.3160(13) 0.5390(18) -0.1611(9) 0.300(16) Uani 1 1 d U
H60A H 0.3458 0.5074 -0.1437 0.450 Uiso 1 1 calc R
H60B H 0.3276 0.5839 -0.1476 0.450 Uiso 1 1 calc R
H60C H 0.3141 0.5365 -0.2082 0.450 Uiso 1 1 calc R
C61 C 0.2638(8) 0.8341(5) 0.1855(5) 0.123(5) Uani 1 1 d U
H61A H 0.2645 0.8816 0.1759 0.184 Uiso 1 1 calc R
H61B H 0.3031 0.8203 0.2034 0.184 Uiso 1 1 calc R
H61C H 0.2332 0.8253 0.2168 0.184 Uiso 1 1 calc R
C62 C 0.1001(5) 0.2127(6) 0.2104(6) 0.103(4) Uani 1 1 d U
H62A H 0.0772 0.1717 0.2147 0.154 Uiso 1 1 calc R
H62B H 0.0729 0.2507 0.2114 0.154 Uiso 1 1 calc R
H62C H 0.1302 0.2161 0.2460 0.154 Uiso 1 1 calc R
C63 C 0.3555(3) 0.6461(3) 0.3181(3) 0.0376(14) Uani 1 1 d U
C64 C 0.0889(6) 0.2108(6) 0.0861(5) 0.117(5) Uani 1 1 d U
H64A H 0.1116 0.2107 0.0468 0.175 Uiso 1 1 calc R
H64B H 0.0632 0.2502 0.0864 0.175 Uiso 1 1 calc R
H64C H 0.0639 0.1710 0.0872 0.175 Uiso 1 1 calc R
C65 C 0.2721(6) 0.4502(7) -0.1662(5) 0.110(4) Uani 1 1 d DU
H65 H 0.2852 0.4501 -0.2116 0.132 Uiso 1 1 calc R
C66 C 1.0000(4) 0.9463(4) 0.4167(4) 0.062(2) Uani 1 1 d U
C67 C 0.9351(3) 0.9526(4) 0.4339(4) 0.059(2) Uani 1 1 d U
H67A H 0.9176 0.9084 0.4382 0.088 Uiso 1 1 calc R
H67B H 0.9128 0.9771 0.4000 0.088 Uiso 1 1 calc R
H67C H 0.9329 0.9764 0.4748 0.088 Uiso 1 1 calc R
C68 C 0.4959(5) 0.3840(5) 0.3651(6) 0.101(4) Uani 1 1 d DU
C69 C 0.6478(6) 0.6543(6) 0.3004(6) 0.100(3) Uani 1 1 d U
C70 C 0.5298(5) 0.4933(6) 0.2797(6) 0.098(3) Uani 1 1 d DU
H70A H 0.5451 0.5381 0.2701 0.118 Uiso 1 1 calc R
H70B H 0.5157 0.4718 0.2390 0.118 Uiso 1 1 calc R
C71 C 0.6413(8) 0.7152(8) 0.2684(9) 0.159(7) Uani 1 1 d U
H71A H 0.5992 0.7291 0.2682 0.238 Uiso 1 1 calc R
H71B H 0.6536 0.7105 0.2240 0.238 Uiso 1 1 calc R
H71C H 0.6664 0.7485 0.2907 0.238 Uiso 1 1 calc R
C72 C 0.2018(9) 0.3996(9) -0.0854(7) 0.158(6) Uani 1 1 d DU
H72A H 0.1942 0.3513 -0.0846 0.190 Uiso 1 1 calc R
H72B H 0.1709 0.4229 -0.0612 0.190 Uiso 1 1 calc R
C73 C 0.2562(8) 0.5228(13) -0.1363(6) 0.173(6) Uani 1 1 d U
C76 C 0.4791(5) 0.3577(7) 0.4317(5) 0.110(4) Uani 1 1 d U
H76A H 0.5065 0.3218 0.4449 0.166 Uiso 1 1 calc R
H76B H 0.4379 0.3410 0.4291 0.166 Uiso 1 1 calc R
H76C H 0.4824 0.3936 0.4633 0.166 Uiso 1 1 calc R
C77 C 0.0137(5) 0.5097(5) 0.3297(5) 0.081(3) Uani 1 1 d U
H77 H 0.0399 0.5489 0.3226 0.098 Uiso 1 1 calc R
C78 C 0.2473(3) 0.7194(3) 0.1424(3) 0.0330(13) Uani 1 1 d U
Fe1 Fe 0.31972(3) 0.59408(4) 0.18022(4) 0.0302(3) Uani 1 1 d .
Fe2 Fe 0.25007(4) 0.54581(4) 0.31586(4) 0.0311(3) Uani 1 1 d .
Fe3 Fe 0.16689(3) 0.60352(4) 0.18411(4) 0.0293(3) Uani 1 1 d .
Fe4 Fe 0.23460(4) 0.38131(4) 0.14823(4) 0.0336(3) Uani 1 1 d .
N2 N 0.0776(2) 0.6368(2) 0.1364(3) 0.0373(12) Uani 1 1 d U
N3 N 0.2543(3) 0.5171(2) 0.4224(2) 0.0403(12) Uani 1 1 d U
N5 N 1.0493(4) 0.9409(7) 0.4061(5) 0.122(4) Uani 1 1 d U
N6 N 0.6498(8) 0.6023(7) 0.3301(6) 0.152(5) Uani 1 1 d U
N7 N 0.5010(10) 0.3979(15) 0.1146(11) 0.264(12) Uani 1 1 d U
O1 O 0.16725(19) 0.3184(2) 0.1003(2) 0.0467(11) Uani 1 1 d U
O2 O 0.24566(16) 0.57645(18) 0.22565(18) 0.0290(8) Uani 1 1 d .
O3 O 0.17917(19) 0.5586(3) 0.1003(2) 0.0524(13) Uani 1 1 d U
O4 O 0.18356(19) 0.4785(2) 0.3080(2) 0.0449(11) Uani 1 1 d U
O5 O 0.29357(18) 0.5586(2) 0.0925(2) 0.0410(10) Uani 1 1 d U
O6 O 0.11826(18) 0.5275(2) 0.2157(2) 0.0404(10) Uani 1 1 d U
O7 O 0.31252(19) 0.4749(2) 0.3062(2) 0.0430(11) Uani 1 1 d U
O8 O 0.1417(2) 0.6614(3) 0.2607(2) 0.0547(13) Uani 1 1 d U
O9 O 0.1724(2) 0.4179(2) 0.1991(3) 0.0614(15) Uani 1 1 d U
O10 O 0.3632(2) 0.5085(3) 0.2035(2) 0.0528(13) Uani 1 1 d U
O11 O 0.2967(2) 0.6901(2) 0.1517(3) 0.0564(13) Uani 1 1 d U
O12 O 0.2356(3) 0.4494(2) 0.0827(2) 0.0568(13) Uani 1 1 d U
O13 O 0.2145(2) 0.2832(2) 0.1898(2) 0.0529(12) Uani 1 1 d U
O14 O 0.1964(2) 0.6930(3) 0.1478(3) 0.0648(15) Uani 1 1 d U
O15 O 0.3636(2) 0.6408(3) 0.2584(3) 0.0725(17) Uani 1 1 d U
O16 O 0.3162(3) 0.6131(3) 0.3469(2) 0.0690(17) Uani 1 1 d U
O17 O 0.1909(3) 0.6173(3) 0.3465(2) 0.0721(18) Uani 1 1 d U
O18 O 0.3036(3) 0.4003(3) 0.2058(3) 0.080(2) Uani 1 1 d U
P1 P 0.23340(7) 0.52584(8) 0.06967(7) 0.0332(4) Uani 1 1 d U
P5 P 0.14215(7) 0.46266(8) 0.24836(7) 0.0316(4) Uani 1 1 d U
P7 P 0.34323(7) 0.45010(8) 0.24612(8) 0.0341(4) Uani 1 1 d U
N8 N 0.2278(7) 0.3247(6) 0.3550(6) 0.134(4) Uiso 1 1 d U
C80 C 0.2789(15) 0.3109(16) 0.3615(14) 0.240(11) Uiso 1 1 d U
C79 C 0.3364(9) 0.2750(10) 0.3712(10) 0.170(7) Uiso 1 1 d U
H79A H 0.3332 0.2431 0.4064 0.255 Uiso 1 1 calc R
H79B H 0.3685 0.3066 0.3820 0.255 Uiso 1 1 calc R
H79C H 0.3454 0.2514 0.3316 0.255 Uiso 1 1 calc R

loop_
_atom_site_aniso_label
_atom_site_aniso_U_11
_atom_site_aniso_U_22
_atom_site_aniso_U_33
_atom_site_aniso_U_23
_atom_site_aniso_U_13
_atom_site_aniso_U_12
C18 0.24(2) 0.32(2) 0.169(16) -0.083(17) 0.017(16) -0.092(18)
N1 0.030(3) 0.037(3) 0.041(3) -0.004(2) 0.005(2) 0.000(2)
C1 0.031(3) 0.042(4) 0.060(4) 0.011(3) 0.007(3) 0.007(3)
C2 0.048(4) 0.064(5) 0.080(6) 0.022(4) 0.029(4) 0.016(4)
C3 0.036(4) 0.061(5) 0.085(6) 0.009(4) 0.027(4) -0.001(3)
C4 0.025(3) 0.071(5) 0.088(6) -0.003(4) 0.001(3) -0.006(3)
C5 0.030(3) 0.064(4) 0.054(4) -0.004(3) 0.004(3) -0.007(3)
N4 0.046(4) 0.061(4) 0.086(5) -0.035(4) 0.022(3) -0.005(3)
C6 0.175(14) 0.165(14) 0.184(14) -0.018(12) 0.075(12) 0.038(12)
C7 0.265(19) 0.124(11) 0.145(12) 0.015(10) 0.113(14) 0.075(14)
C8 0.242(19) 0.24(2) 0.164(16) -0.013(15) 0.026(17) 0.154(18)
C9 0.143(12) 0.35(2) 0.122(12) 0.009(15) 0.044(10) 0.123(16)
C10 0.104(10) 0.275(18) 0.108(9) -0.037(11) -0.001(8) 0.063(11)
C11 0.033(3) 0.027(3) 0.045(4) 0.004(3) -0.002(3) 0.001(2)
C12 0.040(3) 0.046(4) 0.037(3) 0.004(3) 0.001(3) -0.001(3)
C13 0.036(3) 0.060(4) 0.033(3) -0.006(3) 0.004(3) -0.001(3)
C14 0.032(3) 0.038(3) 0.047(4) -0.001(3) 0.010(3) -0.003(3)
C15 0.035(3) 0.030(3) 0.042(3) -0.002(3) -0.004(3) 0.002(2)
C16 0.039(3) 0.029(3) 0.047(4) 0.004(3) 0.005(3) -0.002(3)
C17 0.045(4) 0.042(4) 0.052(4) -0.004(3) -0.006(3) 0.004(3)
C19 0.044(4) 0.048(4) 0.049(4) 0.001(3) -0.007(3) -0.001(3)
C20 0.049(4) 0.045(4) 0.048(4) -0.010(3) 0.002(3) 0.007(3)
C21 0.050(4) 0.050(4) 0.050(4) -0.003(3) -0.005(3) -0.010(3)
C22 0.063(4) 0.038(4) 0.046(4) 0.009(3) -0.008(3) -0.007(3)
C23 0.042(4) 0.037(4) 0.094(6) -0.001(4) 0.023(4) -0.004(3)
C24 0.113(7) 0.049(4) 0.035(4) 0.008(3) -0.002(4) -0.011(4)
C25 0.028(3) 0.056(4) 0.070(5) 0.007(4) 0.008(3) 0.009(3)
C26 0.044(4) 0.057(4) 0.048(4) -0.005(3) 0.021(3) -0.003(3)
C27 0.081(6) 0.060(5) 0.036(4) 0.000(3) -0.018(4) -0.007(4)
C28 0.028(3) 0.055(4) 0.071(5) -0.001(4) -0.011(3) 0.010(3)
C29 0.090(6) 0.051(4) 0.046(4) -0.002(3) 0.014(4) -0.011(4)
C30 0.053(4) 0.044(4) 0.089(6) -0.006(4) -0.021(4) 0.013(3)
C31 0.061(4) 0.040(4) 0.041(4) 0.002(3) 0.007(3) 0.000(3)
C32 0.103(9) 0.184(14) 0.180(13) -0.096(11) -0.014(9) 0.059(9)
C33 0.030(3) 0.045(4) 0.049(4) 0.002(3) 0.005(3) -0.001(3)
C34 0.070(5) 0.049(4) 0.082(6) -0.018(4) 0.008(4) 0.001(4)
C35 0.126(14) 0.33(3) 0.180(18) -0.101(18) -0.051(12) 0.147(16)
C36 0.066(5) 0.062(5) 0.077(5) -0.020(4) 0.031(4) 0.002(4)
C37 0.071(5) 0.076(6) 0.062(5) 0.006(4) 0.014(4) 0.007(4)
C38 0.143(14) 0.178(16) 0.28(3) -0.139(18) 0.017(15) 0.054(13)
C39 0.056(4) 0.050(4) 0.056(4) -0.001(3) 0.008(3) -0.013(3)
C40 0.046(4) 0.060(5) 0.092(6) -0.010(4) -0.025(4) 0.005(4)
C41 0.068(5) 0.047(4) 0.123(7) -0.031(5) 0.050(5) -0.024(4)
C42 0.060(6) 0.144(10) 0.126(9) 0.051(8) 0.004(6) -0.001(6)
C43 0.095(7) 0.077(6) 0.161(10) -0.045(7) -0.077(7) 0.036(6)
C44 0.198(15) 0.150(12) 0.207(15) -0.075(12) 0.075(13) -0.037(11)
C45 0.056(5) 0.076(5) 0.092(6) -0.024(5) -0.046(5) 0.025(4)
C46 0.115(8) 0.054(5) 0.149(10) -0.032(6) -0.061(8) 0.001(5)
C47 0.087(6) 0.078(6) 0.074(6) -0.017(5) -0.002(5) 0.030(5)
C48 0.062(4) 0.045(4) 0.059(4) 0.001(3) 0.023(4) 0.005(3)
C49 0.064(5) 0.055(5) 0.133(8) -0.039(5) -0.063(5) 0.025(4)
C50 0.059(5) 0.060(5) 0.133(8) 0.048(5) 0.039(5) 0.010(4)
C51 0.086(6) 0.098(7) 0.055(5) -0.024(5) 0.008(4) 0.015(5)
C52 0.045(4) 0.054(5) 0.147(9) 0.040(5) 0.007(5) 0.004(4)
C53 0.064(6) 0.101(8) 0.135(9) -0.050(7) -0.011(6) -0.028(5)
C54 0.055(5) 0.093(7) 0.142(10) 0.012(7) 0.014(6) 0.016(5)
C55 0.167(11) 0.120(9) 0.057(6) 0.005(6) -0.034(7) -0.081(8)
C56 0.145(10) 0.153(11) 0.056(6) 0.026(6) -0.015(6) -0.076(9)
C57 0.093(7) 0.087(7) 0.096(7) 0.032(6) 0.015(6) 0.030(6)
C58 0.071(7) 0.055(6) 0.274(18) 0.010(8) 0.013(9) -0.020(5)
C59 0.102(8) 0.139(10) 0.057(6) -0.001(6) 0.006(5) 0.039(7)
C60 0.30(3) 0.52(4) 0.094(13) 0.09(2) 0.087(17) 0.00(3)
C61 0.245(16) 0.035(5) 0.089(8) -0.005(5) 0.002(9) -0.002(7)
C62 0.103(8) 0.100(8) 0.108(8) -0.012(7) 0.023(7) -0.045(7)
C63 0.036(3) 0.036(3) 0.040(4) 0.001(3) -0.005(3) 0.003(3)
C64 0.154(11) 0.108(8) 0.085(7) 0.027(6) -0.049(7) -0.080(8)
C65 0.133(10) 0.148(11) 0.052(5) -0.004(6) 0.024(6) 0.033(8)
C66 0.060(5) 0.070(5) 0.055(5) 0.001(4) -0.003(4) 0.010(4)
C67 0.044(4) 0.064(5) 0.067(5) -0.004(4) -0.013(4) 0.007(3)
C68 0.090(7) 0.086(7) 0.124(9) -0.008(6) -0.041(7) 0.014(6)
C69 0.106(8) 0.086(8) 0.106(9) -0.016(7) -0.017(7) 0.025(6)
C70 0.069(6) 0.114(8) 0.109(8) -0.005(7) -0.012(6) -0.002(6)
C71 0.164(14) 0.116(12) 0.190(16) 0.037(11) -0.069(12) -0.021(10)
C72 0.204(15) 0.169(13) 0.104(10) -0.022(9) 0.023(11) -0.099(12)
C73 0.148(12) 0.313(18) 0.060(7) 0.012(10) 0.038(8) 0.079(13)
C76 0.105(8) 0.150(11) 0.077(7) 0.045(7) 0.016(6) 0.047(8)
C77 0.082(6) 0.057(5) 0.107(7) -0.021(5) 0.028(5) -0.017(4)
C78 0.032(3) 0.035(3) 0.032(3) 0.000(2) 0.000(2) -0.003(3)
Fe1 0.0243(5) 0.0338(5) 0.0325(5) -0.0005(3) 0.0002(4) -0.0005(3)
Fe2 0.0326(5) 0.0310(5) 0.0297(5) -0.0006(3) -0.0001(4) 0.0002(3)
Fe3 0.0245(5) 0.0323(5) 0.0310(5) 0.0012(3) 0.0011(4) -0.0001(3)
Fe4 0.0289(5) 0.0331(5) 0.0387(6) -0.0054(4) 0.0007(4) 0.0006(3)
N2 0.033(3) 0.033(3) 0.046(3) 0.002(2) -0.002(2) 0.001(2)
N3 0.055(3) 0.030(3) 0.036(3) -0.003(2) -0.002(3) -0.001(2)
N5 0.060(5) 0.208(13) 0.098(7) -0.001(7) 0.004(5) 0.021(6)
N6 0.216(15) 0.134(10) 0.105(9) 0.021(8) -0.015(9) 0.022(10)
N7 0.188(18) 0.40(3) 0.211(19) -0.14(2) 0.074(15) -0.017(19)
O1 0.039(2) 0.042(3) 0.059(3) 0.002(2) -0.004(2) -0.0044(19)
O2 0.0255(19) 0.029(2) 0.033(2) -0.0008(16) -0.0003(16) -0.0001(15)
O3 0.029(2) 0.091(4) 0.037(2) -0.010(2) -0.0035(19) 0.021(2)
O4 0.032(2) 0.061(3) 0.041(2) 0.012(2) -0.0041(19) -0.013(2)
O5 0.033(2) 0.056(3) 0.034(2) -0.006(2) 0.0053(18) -0.0046(19)
O6 0.030(2) 0.040(2) 0.050(3) 0.011(2) -0.0052(19) -0.0065(18)
O7 0.034(2) 0.050(3) 0.046(3) 0.014(2) 0.0069(19) 0.0139(19)
O8 0.042(3) 0.070(3) 0.050(3) -0.029(2) -0.013(2) 0.017(2)
O9 0.068(3) 0.037(3) 0.082(4) -0.015(2) 0.040(3) -0.010(2)
O10 0.036(2) 0.070(3) 0.054(3) 0.032(2) 0.013(2) 0.024(2)
O11 0.040(3) 0.036(2) 0.095(4) 0.016(2) 0.026(2) 0.010(2)
O12 0.091(4) 0.041(3) 0.039(3) -0.002(2) 0.004(3) -0.019(2)
O13 0.063(3) 0.042(3) 0.052(3) -0.001(2) -0.014(2) -0.001(2)
O14 0.036(3) 0.055(3) 0.102(4) 0.037(3) -0.012(3) -0.009(2)
O15 0.047(3) 0.119(5) 0.052(3) -0.030(3) 0.006(2) -0.029(3)
O16 0.099(4) 0.068(3) 0.038(3) 0.012(2) -0.021(3) -0.044(3)
O17 0.119(5) 0.060(3) 0.039(3) 0.013(2) 0.022(3) 0.051(3)
O18 0.058(3) 0.054(3) 0.124(5) -0.036(3) -0.056(3) 0.021(3)
P1 0.0294(8) 0.0391(9) 0.0310(8) -0.0035(6) 0.0014(6) -0.0011(6)
P5 0.0303(8) 0.0315(8) 0.0332(9) -0.0007(6) 0.0049(6) -0.0015(6)
P7 0.0292(8) 0.0331(8) 0.0395(9) -0.0005(7) -0.0052(7) 0.0042(6)

loop_
_atom_type_symbol
_atom_type_description
_atom_type_scat_dispersion_real
_atom_type_scat_dispersion_imag
_atom_type_scat_source
C C 0.0033 0.0016 'International Tables Vol C Tables 4.2.6.8 and 6.1.1.4'
H H 0.0000 0.0000 'International Tables Vol C Tables 4.2.6.8 and 6.1.1.4'
N N 0.0061 0.0033 'International Tables Vol C Tables 4.2.6.8 and 6.1.1.4'
O O 0.0106 0.0060 'International Tables Vol C Tables 4.2.6.8 and 6.1.1.4'
P P 0.1023 0.0942 'International Tables Vol C Tables 4.2.6.8 and 6.1.1.4'
Fe Fe 0.3463 0.8444 'International Tables Vol C Tables 4.2.6.8 and 6.1.1.4'

loop_
_geom_angle_atom_site_label_1
_geom_angle_atom_site_label_2
_geom_angle_atom_site_label_3
_geom_angle
C72 C18 C65 108.2(12)
C1 N1 C5 118.8(5)
C1 N1 Fe1 122.0(4)
C5 N1 Fe1 119.3(4)
N1 C1 C2 122.8(6)
C3 C2 C1 118.3(7)
C2 C3 C4 119.3(6)
C5 C4 C3 118.3(7)
N1 C5 C4 122.5(7)
C6 N4 C10 113.9(10)
C6 N4 Fe4 128.1(8)
C10 N4 Fe4 117.6(7)
N4 C6 C7 124.5(14)
C8 C7 C6 118.5(16)
C7 C8 C9 119.5(15)
C10 C9 C8 112.7(16)
N4 C10 C9 130.2(15)
C41 C11 P5 116.0(4)
N2 C12 C19 123.6(6)
C51 C13 P1 117.0(5)
O17 C14 O8 124.3(6)
O17 C14 C20 116.6(6)
O8 C14 C20 119.1(6)
C49 C15 P7 116.7(4)
C52 C16 C61 111.9(8)
C52 C16 C50 107.7(7)
C61 C16 C50 109.5(8)
C52 C16 C78 111.0(5)
C61 C16 C78 106.8(6)
C50 C16 C78 110.0(5)
O1 C17 O13 118.6(6)
O1 C17 C39 121.3(6)
O13 C17 C39 120.0(6)
C28 C19 C12 118.9(7)
C36 C20 C14 108.3(6)
C36 C20 C47 113.1(7)
C14 C20 C47 110.3(6)
C36 C20 C34 108.4(6)
C14 C20 C34 107.9(5)
C47 C20 C34 108.7(7)
C46 C21 C55 112.5(9)
C46 C21 C63 107.5(6)
C55 C21 C63 110.7(6)
C46 C21 C53 108.1(8)
C55 C21 C53 107.9(9)
C63 C21 C53 110.0(6)
N3 C22 C27 120.0(7)
C27 C24 C29 118.1(7)
C28 C25 C33 118.6(6)
C48 C26 C37 105.0(5)
C48 C26 C54 96.6(7)
C37 C26 C54 111.5(7)
C24 C27 C22 121.5(8)
C19 C28 C25 118.7(6)
C31 C29 C24 119.5(8)
N3 C31 C29 122.9(7)
C44 C32 C65 95.3(12)
N2 C33 C25 123.1(6)
N7 C35 C38 172(2)
C56 C37 C26 104.2(8)
C56 C37 C23 110.7(7)
C26 C37 C23 112.4(6)
C56 C37 C41 117.2(8)
C26 C37 C41 99.3(6)
C23 C37 C41 112.3(5)
C58 C39 C64 111.4(10)
C58 C39 C17 109.8(7)
C64 C39 C17 111.1(7)
C58 C39 C62 104.4(10)
C64 C39 C62 113.5(8)
C17 C39 C62 106.2(6)
C43 C40 C45 94.3(6)
C11 C41 C77 122.6(8)
C11 C41 C37 116.9(6)
C77 C41 C37 107.7(7)
C45 C42 C70 103.2(8)
C49 C43 C40 106.9(8)
C49 C43 C70 104.7(9)
C40 C43 C70 98.8(8)
C32 C44 C72 108.8(14)
C32 C44 C51 94.8(11)
C72 C44 C51 98.3(15)
C68 C45 C40 103.4(6)
C68 C45 C42 109.7(8)
C40 C45 C42 96.2(8)
C26 C48 C77 96.6(6)
C43 C49 C15 129.1(8)
C43 C49 C68 106.6(7)
C15 C49 C68 117.3(7)
C13 C51 C73 111.8(9)
C13 C51 C44 120.1(8)
C73 C51 C44 109.8(12)
C26 C54 C57 102.9(8)
C77 C57 C54 102.8(8)
O15 C63 O16 123.2(6)
O15 C63 C21 118.4(6)
O16 C63 C21 118.4(6)
C18 C65 C32 107.7(12)
C18 C65 C73 89.8(13)
C32 C65 C73 108.5(10)
N5 C66 C67 177.3(10)
C45 C68 C76 103.2(9)
C45 C68 C49 101.4(7)
C76 C68 C49 119.6(10)
C45 C68 C30 111.6(9)
C76 C68 C30 110.5(8)
C49 C68 C30 110.0(8)
N6 C69 C71 175.6(17)
C43 C70 C42 102.5(8)
C18 C72 C44 98.9(12)
C59 C73 C60 117.7(19)
C59 C73 C51 125.3(11)
C60 C73 C51 108.7(15)
C59 C73 C65 118.2(15)
C60 C73 C65 81.6(16)
C51 C73 C65 95.0(13)
C41 C77 C48 100.8(7)
C41 C77 C57 106.6(8)
C48 C77 C57 99.5(8)
O11 C78 O14 124.9(6)
O11 C78 C16 117.8(5)
O14 C78 C16 117.2(5)
O2 Fe1 O5 98.83(17)
O2 Fe1 O10 97.69(17)
O5 Fe1 O10 91.6(2)
O2 Fe1 O15 94.75(19)
O5 Fe1 O15 166.0(2)
O10 Fe1 O15 89.8(3)
O2 Fe1 O11 95.91(17)
O5 Fe1 O11 90.9(2)
O10 Fe1 O11 165.62(19)
O15 Fe1 O11 84.4(3)
O2 Fe1 N1 174.87(17)
O5 Fe1 N1 85.71(18)
O10 Fe1 N1 84.51(18)
O15 Fe1 N1 80.6(2)
O11 Fe1 N1 81.57(18)
O2 Fe2 O7 97.72(17)
O2 Fe2 O4 97.41(17)
O7 Fe2 O4 91.3(2)
O2 Fe2 O17 93.87(18)
O7 Fe2 O17 167.8(2)
O4 Fe2 O17 91.1(3)
O2 Fe2 O16 95.41(18)
O7 Fe2 O16 90.6(2)
O4 Fe2 O16 166.6(2)
O17 Fe2 O16 84.4(3)
O2 Fe2 N3 176.37(17)
O7 Fe2 N3 85.24(19)
O4 Fe2 N3 84.59(18)
O17 Fe2 N3 83.0(2)
O16 Fe2 N3 82.41(19)
O3 Fe3 O2 95.77(17)
O3 Fe3 O6 92.0(2)
O2 Fe3 O6 97.30(17)
O3 Fe3 O8 168.56(19)
O2 Fe3 O8 94.93(17)
O6 Fe3 O8 90.6(2)
O3 Fe3 O14 91.2(2)
O2 Fe3 O14 96.20(17)
O6 Fe3 O14 165.75(18)
O8 Fe3 O14 83.6(2)
O3 Fe3 N2 84.61(18)
O2 Fe3 N2 178.73(17)
O6 Fe3 N2 83.90(18)
O8 Fe3 N2 84.61(19)
O14 Fe3 N2 82.58(18)
O9 Fe4 O12 98.3(2)
O9 Fe4 O18 99.0(3)
O12 Fe4 O18 105.0(3)
O9 Fe4 O1 88.6(2)
O12 Fe4 O1 97.0(2)
O18 Fe4 O1 155.3(2)
O9 Fe4 O13 88.1(2)
O12 Fe4 O13 156.68(19)
O18 Fe4 O13 96.0(2)
O1 Fe4 O13 60.57(18)
O9 Fe4 N4 169.4(2)
O12 Fe4 N4 89.7(3)
O18 Fe4 N4 85.6(3)
O1 Fe4 N4 83.4(2)
O13 Fe4 N4 81.9(2)
C33 N2 C12 117.1(5)
C33 N2 Fe3 121.1(4)
C12 N2 Fe3 121.6(4)
C31 N3 C22 117.7(6)
C31 N3 Fe2 121.2(4)
C22 N3 Fe2 121.1(5)
C17 O1 Fe4 91.4(4)
Fe1 O2 Fe2 120.28(19)
Fe1 O2 Fe3 118.9(2)
Fe2 O2 Fe3 120.13(19)
P1 O3 Fe3 134.2(3)
P5 O4 Fe2 128.1(3)
P1 O5 Fe1 129.6(2)
P5 O6 Fe3 127.3(2)
P7 O7 Fe2 130.4(3)
C14 O8 Fe3 132.0(4)
P5 O9 Fe4 159.2(4)
P7 O10 Fe1 129.6(3)
C78 O11 Fe1 133.2(4)
P1 O12 Fe4 145.1(3)
C17 O13 Fe4 89.1(4)
C78 O14 Fe3 134.4(4)
C63 O15 Fe1 136.0(5)
C63 O16 Fe2 133.6(4)
C14 O17 Fe2 136.8(4)
P7 O18 Fe4 150.7(3)
O3 P1 O5 112.0(3)
O3 P1 O12 111.7(3)
O5 P1 O12 110.3(3)
O3 P1 C13 105.8(3)
O5 P1 C13 109.1(3)
O12 P1 C13 107.6(3)
O9 P5 O4 113.0(3)
O9 P5 O6 110.8(3)
O4 P5 O6 110.8(3)
O9 P5 C11 104.7(3)
O4 P5 C11 108.2(3)
O6 P5 C11 109.1(2)
O7 P7 O10 111.5(3)
O7 P7 O18 112.7(4)
O10 P7 O18 110.7(4)
O7 P7 C15 108.3(3)
O10 P7 C15 109.3(3)
O18 P7 C15 104.2(3)
N8 C80 C79 164(3)

loop_
_geom_bond_atom_site_label_1
_geom_bond_atom_site_label_2
_geom_bond_distance
C18 C72 1.550(2)
C18 C65 1.551(2)
N1 C1 1.321(8)
N1 C5 1.352(8)
N1 Fe1 2.231(5)
C1 C2 1.414(9)
C2 C3 1.369(11)
C3 C4 1.412(11)
C4 C5 1.381(9)
N4 C6 1.300(14)
N4 C10 1.341(13)
N4 Fe4 2.212(6)
C6 C7 1.432(15)
C7 C8 1.384(18)
C8 C9 1.425(18)
C9 C10 1.400(15)
C11 C41 1.496(10)
C11 P5 1.802(6)
C12 N2 1.347(8)
C12 C19 1.383(9)
C13 C51 1.531(10)
C13 P1 1.810(7)
C14 O17 1.235(8)
C14 O8 1.246(8)
C14 C20 1.528(9)
C15 C49 1.529(9)
C15 P7 1.802(6)
C16 C52 1.494(10)
C16 C61 1.508(12)
C16 C50 1.524(10)
C16 C78 1.552(8)
C17 O1 1.252(8)
C17 O13 1.272(8)
C17 C39 1.532(10)
C19 C28 1.372(10)
C20 C36 1.519(11)
C20 C47 1.534(11)
C20 C34 1.551(10)
C21 C46 1.489(12)
C21 C55 1.519(12)
C21 C63 1.525(9)
C21 C53 1.573(12)
C22 N3 1.355(9)
C22 C27 1.404(10)
C23 C37 1.551(2)
C24 C27 1.312(12)
C24 C29 1.374(12)
C25 C28 1.393(11)
C25 C33 1.393(9)
C26 C48 1.505(10)
C26 C37 1.544(11)
C26 C54 1.562(14)
C29 C31 1.375(10)
C30 C68 1.625(14)
C31 N3 1.316(9)
C32 C44 1.549(2)
C32 C65 1.550(2)
C33 N2 1.335(8)
C35 N7 1.16(3)
C35 C38 1.38(3)
C37 C56 1.530(13)
C37 C41 1.553(2)
C39 C58 1.466(13)
C39 C64 1.493(12)
C39 C62 1.537(13)
C40 C43 1.515(12)
C40 C45 1.555(11)
C41 C77 1.515(13)
C42 C45 1.551(2)
C42 C70 1.559(15)
C43 C49 1.397(13)
C43 C70 1.551(2)
C44 C72 1.62(2)
C44 C51 1.63(2)
C45 C68 1.491(14)
C48 C77 1.527(12)
C49 C68 1.552(2)
C51 C73 1.577(16)
C54 C57 1.566(15)
C57 C77 1.543(14)
C59 C73 1.356(18)
C60 C73 1.46(3)
C63 O15 1.241(8)
C63 O16 1.247(8)
C65 C73 1.60(2)
C66 N5 1.114(11)
C66 C67 1.481(12)
C68 C76 1.513(16)
C69 N6 1.195(16)
C69 C71 1.374(19)
C78 O11 1.232(7)
C78 O14 1.240(7)
Fe1 O2 1.932(4)
Fe1 O5 1.981(4)
Fe1 O10 1.989(4)
Fe1 O15 2.045(5)
Fe1 O11 2.045(5)
Fe2 O2 1.934(4)
Fe2 O7 1.974(4)
Fe2 O4 1.974(4)
Fe2 O17 2.034(5)
Fe2 O16 2.045(5)
Fe2 N3 2.240(5)
Fe3 O3 1.955(5)
Fe3 O2 1.959(4)
Fe3 O6 1.967(4)
Fe3 O8 2.031(5)
Fe3 O14 2.035(5)
Fe3 N2 2.241(5)
Fe4 O9 1.891(5)
Fe4 O12 1.898(5)
Fe4 O18 1.907(5)
Fe4 O1 2.132(4)
Fe4 O13 2.172(5)
O3 P1 1.510(4)
O4 P5 1.515(5)
O5 P1 1.521(4)
O6 P5 1.527(4)
O7 P7 1.505(5)
O9 P5 1.512(5)
O10 P7 1.522(5)
O12 P1 1.536(5)
O18 P7 1.528(5)
N8 C80 1.15(3)
C80 C79 1.45(3)
